data_2023061
loop_
_publ_author_name
'Upmann, Daniel'
'Bockfeld, Dirk'
'Jones, Peter G.'
'T&#xe2;rcoveanu, Eliza'

_publ_section_title
;
 Crystal structures of ten phosphane chalcogenide complexes of gold(III)
 chloride and bromide.
;
_journal_coeditor_code YZ2051
_journal_issue 'Pt 4'
_journal_name_full 'Acta crystallographica. Section E, Crystallographic communications'
_journal_page_first 355
_journal_page_last 369
_journal_paper_doi 10.1107/S2056989024002032
_journal_volume 80
_journal_year 2024
_chemical_formula_iupac '[Au Br3 (C9 H21 P Se)]'
_chemical_formula_moiety 'C9 H21 Au Br3 P Se'
_chemical_formula_sum 'C9 H21 Au Br3 P Se'
_chemical_formula_weight 675.88
_chemical_name_systematic
;
Tribromido(tripropan-2-ylphosphane selenide-\k<i>S</i>)gold(III)
;
_space_group_crystal_system triclinic
_space_group_IT_number 2
_space_group_name_Hall '-P 1'
_space_group_name_H-M_alt 'P -1'
_atom_sites_solution_hydrogens geom
_atom_sites_solution_primary direct
_atom_sites_solution_secondary difmap
_audit_creation_method SHELXL-2019/3
_cell_angle_alpha 94.419(3)
_cell_angle_beta 105.612(3)
_cell_angle_gamma 110.113(3)
_cell_formula_units_Z 2
_cell_length_a 8.3928(2)
_cell_length_b 10.1417(4)
_cell_length_c 10.7567(4)
_cell_measurement_reflns_used 15280
_cell_measurement_temperature 100(2)
_cell_measurement_theta_max 30.8929
_cell_measurement_theta_min 2.1728
_cell_volume 813.34(5)
_computing_cell_refinement
;
CrysAlisPro, Version 1.171.35.21 (Rigaku OD, 2020)
;
_computing_data_collection
;
CrysAlisPro, Version 1.171.35.21 (Rigaku OD, 2020)
;
_computing_data_reduction
;
CrysAlisPro, Version 1.171.35.21 (Rigaku OD, 2020)
;
_computing_molecular_graphics
;
Bruker XP, Version 5.1 (Bruker, 1998)
;
_computing_publication_material
;
SHELXL-2019/3 (Sheldrick, 2015)
;
_computing_structure_refinement
;
SHELXL-2019/3 (Sheldrick, 2015)
;
_computing_structure_solution
;
SHELXS-97 (Sheldrick, 2008)
;
_diffrn_ambient_temperature 100(2)
_diffrn_detector_area_resol_mean 16.1419
_diffrn_measured_fraction_theta_full 0.986
_diffrn_measured_fraction_theta_max 0.932
_diffrn_measurement_device_type 'Oxford Diffraction Xcalibur, Eos'
_diffrn_measurement_method '\w scan'
_diffrn_radiation_type MoK\a
_diffrn_radiation_wavelength 0.71073
_diffrn_reflns_av_R_equivalents 0.0587
_diffrn_reflns_av_unetI/netI 0.0313
_diffrn_reflns_limit_h_max 12
_diffrn_reflns_limit_h_min -11
_diffrn_reflns_limit_k_max 14
_diffrn_reflns_limit_k_min -14
_diffrn_reflns_limit_l_max 15
_diffrn_reflns_limit_l_min -14
_diffrn_reflns_number 44535
_diffrn_reflns_theta_full 30.000
_diffrn_reflns_theta_max 30.962
_diffrn_reflns_theta_min 2.177
_diffrn_source 'Enhance (Mo) X-ray Source'
_exptl_absorpt_coefficient_mu 18.722
_exptl_absorpt_correction_T_max 1.00000
_exptl_absorpt_correction_T_min 0.20029
_exptl_absorpt_correction_type multi-scan
_exptl_absorpt_process_details
;
(CrysAlisPro; Rigaku OD, 2020)
;
_exptl_crystal_colour 'dichroic pale brown / black'
_exptl_crystal_density_diffrn 2.760
_exptl_crystal_density_method 'not measured'
_exptl_crystal_description plate
_exptl_crystal_F_000 616
_exptl_crystal_size_max 0.2
_exptl_crystal_size_mid 0.1
_exptl_crystal_size_min 0.01
_refine_diff_density_max 1.428
_refine_diff_density_min -1.488
_refine_ls_extinction_method none
_refine_ls_goodness_of_fit_ref 1.054
_refine_ls_hydrogen_treatment constr
_refine_ls_matrix_type full
_refine_ls_number_parameters 142
_refine_ls_number_reflns 4825
_refine_ls_number_restraints 0
_refine_ls_restrained_S_all 1.054
_refine_ls_R_factor_all 0.0334
_refine_ls_R_factor_gt 0.0275
_refine_ls_shift/su_max 0.001
_refine_ls_shift/su_mean 0.000
_refine_ls_structure_factor_coef Fsqd
_refine_ls_weighting_details 'w=1/[\s^2^(Fo^2^)+(0.0378P)^2^+1.6418P] where P=(Fo^2^+2Fc^2^)/3'
_refine_ls_weighting_scheme calc
_refine_ls_wR_factor_gt 0.0702
_refine_ls_wR_factor_ref 0.0740
_reflns_number_gt 4278
_reflns_number_total 4825
_reflns_threshold_expression 'I > 2\s(I)'
_cod_data_source_file yz2051.cif
_cod_data_source_block 13b
_cod_depositor_comments 'Adding full bibliography for 2023050--2023062.cif.'
_cod_original_cell_volume 813.33(5)
_cod_database_code 2023061
_shelx_space_group_comment
;
The symmetry employed for this shelxl refinement is uniquely defined
by the following loop, which should always be used as a source of
symmetry information in preference to the above space-group names.
They are only intended as comments.
;
_shelx_estimated_absorpt_t_min 0.118
_shelx_estimated_absorpt_t_max 0.835

loop_
_space_group_symop_operation_xyz
'x, y, z'
'-x, -y, -z'

loop_
_atom_site_type_symbol
_atom_site_label
_atom_site_fract_x
_atom_site_fract_y
_atom_site_fract_z
_atom_site_U_iso_or_equiv
_atom_site_adp_type
_atom_site_calc_flag
_atom_site_occupancy
_atom_site_disorder_assembly
_atom_site_disorder_group
Au Au1 0.69422(2) 0.57788(2) 0.18566(2) 0.01164(6) Uani d 1 . .
Br Br1 0.83155(6) 0.83965(5) 0.25275(5) 0.02209(10) Uani d 1 . .
Br Br3 0.40852(5) 0.58195(4) 0.19223(4) 0.01647(9) Uani d 1 . .
Br Br2 0.97546(5) 0.57176(5) 0.17238(5) 0.02254(10) Uani d 1 . .
P P1 0.48156(13) 0.21791(11) 0.26640(10) 0.01046(19) Uani d 1 . .
Se Se1 0.56222(5) 0.31839(4) 0.10650(4) 0.01349(9) Uani d 1 . .
C C1 0.4341(5) 0.0298(4) 0.2060(4) 0.0144(8) Uani d 1 . .
H H1 0.544743 0.026681 0.189699 0.017 Uiso calc 1 . .
C C2 0.2956(5) 0.2543(4) 0.2980(4) 0.0131(7) Uani d 1 . .
H H2 0.338155 0.360716 0.321681 0.016 Uiso calc 1 . .
C C3 0.6650(5) 0.2762(4) 0.4225(4) 0.0122(7) Uani d 1 . .
H H3 0.619362 0.219320 0.486244 0.015 Uiso calc 1 . .
C C11 0.3991(7) -0.0633(5) 0.3087(5) 0.0241(10) Uani d 1 . .
H H11A 0.289038 -0.065939 0.325605 0.036 Uiso calc 1 . .
H H11B 0.499672 -0.022943 0.390446 0.036 Uiso calc 1 . .
H H11C 0.386077 -0.160493 0.275910 0.036 Uiso calc 1 . .
C C12 0.2817(7) -0.0355(5) 0.0745(5) 0.0288(11) Uani d 1 . .
H H12A 0.278900 -0.128698 0.039686 0.043 Uiso calc 1 . .
H H12B 0.301865 0.028362 0.011491 0.043 Uiso calc 1 . .
H H12C 0.167277 -0.047530 0.088602 0.043 Uiso calc 1 . .
C C21 0.1296(5) 0.2087(5) 0.1770(4) 0.0176(8) Uani d 1 . .
H H21A 0.064233 0.105155 0.162763 0.026 Uiso calc 1 . .
H H21B 0.165974 0.233390 0.099863 0.026 Uiso calc 1 . .
H H21C 0.052253 0.258177 0.190817 0.026 Uiso calc 1 . .
C C22 0.2491(5) 0.1964(5) 0.4180(4) 0.0170(8) Uani d 1 . .
H H22A 0.159561 0.229361 0.436607 0.025 Uiso calc 1 . .
H H22B 0.357276 0.231354 0.494636 0.025 Uiso calc 1 . .
H H22C 0.200989 0.091614 0.398734 0.025 Uiso calc 1 . .
C C31 0.8257(6) 0.2440(5) 0.4101(5) 0.0224(9) Uani d 1 . .
H H31A 0.871399 0.294863 0.345388 0.034 Uiso calc 1 . .
H H31B 0.789032 0.140919 0.381437 0.034 Uiso calc 1 . .
H H31C 0.919803 0.275568 0.495506 0.034 Uiso calc 1 . .
C C32 0.7203(6) 0.4337(5) 0.4804(4) 0.0178(8) Uani d 1 . .
H H32A 0.803324 0.455971 0.569887 0.027 Uiso calc 1 . .
H H32B 0.613970 0.452440 0.482590 0.027 Uiso calc 1 . .
H H32C 0.778982 0.493540 0.425864 0.027 Uiso calc 1 . .

loop_
_atom_site_aniso_label
_atom_site_aniso_U_11
_atom_site_aniso_U_22
_atom_site_aniso_U_33
_atom_site_aniso_U_12
_atom_site_aniso_U_13
_atom_site_aniso_U_23
Au1 0.01092(8) 0.01220(8) 0.01097(8) 0.00286(6) 0.00402(6) 0.00270(6)
Br1 0.0235(2) 0.0131(2) 0.0234(2) -0.00006(16) 0.00726(17) 0.00196(16)
Br3 0.01689(19) 0.0151(2) 0.0233(2) 0.00837(15) 0.01141(16) 0.00740(16)
Br2 0.01151(18) 0.0285(2) 0.0274(2) 0.00615(17) 0.00769(17) 0.00587(19)
P1 0.0096(4) 0.0100(4) 0.0109(4) 0.0028(3) 0.0035(3) 0.0006(4)
Se1 0.01722(19) 0.01294(19) 0.01227(19) 0.00549(15) 0.00815(15) 0.00196(14)
C1 0.0175(18) 0.0105(18) 0.0163(19) 0.0066(15) 0.0058(15) 0.0012(15)
C2 0.0118(17) 0.0117(18) 0.0154(19) 0.0044(14) 0.0046(14) 0.0003(14)
C3 0.0094(16) 0.0180(19) 0.0080(17) 0.0043(14) 0.0023(13) 0.0025(14)
C11 0.035(3) 0.012(2) 0.025(2) 0.0063(18) 0.011(2) 0.0037(17)
C12 0.034(3) 0.022(2) 0.019(2) 0.006(2) -0.0006(19) -0.0088(18)
C21 0.0115(18) 0.022(2) 0.017(2) 0.0045(16) 0.0031(15) 0.0033(16)
C22 0.0128(18) 0.022(2) 0.018(2) 0.0056(16) 0.0086(15) 0.0055(16)
C31 0.0123(19) 0.025(2) 0.026(2) 0.0068(17) 0.0032(17) -0.0025(19)
C32 0.0167(19) 0.016(2) 0.0151(19) 0.0032(16) 0.0022(15) -0.0011(16)

loop_
_atom_type_symbol
_atom_type_description
_atom_type_scat_dispersion_real
_atom_type_scat_dispersion_imag
_atom_type_scat_source
C C 0.0033 0.0016 'International Tables Vol C Tables 4.2.6.8 and 6.1.1.4'
H H 0.0000 0.0000 'International Tables Vol C Tables 4.2.6.8 and 6.1.1.4'
P P 0.1023 0.0942 'International Tables Vol C Tables 4.2.6.8 and 6.1.1.4'
Se Se -0.0929 2.2259 'International Tables Vol C Tables 4.2.6.8 and 6.1.1.4'
Br Br -0.2901 2.4595 'International Tables Vol C Tables 4.2.6.8 and 6.1.1.4'
Au Au -2.0133 8.8022 'International Tables Vol C Tables 4.2.6.8 and 6.1.1.4'

loop_
_geom_angle_atom_site_label_1
_geom_angle_atom_site_label_2
_geom_angle_atom_site_label_3
_geom_angle_site_symmetry_1
_geom_angle_site_symmetry_3
_geom_angle
_geom_angle_publ_flag
Br2 Au1 Br3 . . 178.373(15) y
Br2 Au1 Se1 . . 87.616(16) y
Br3 Au1 Se1 . . 91.709(14) y
Br2 Au1 Br1 . . 90.566(17) y
Br3 Au1 Br1 . . 90.031(16) y
Se1 Au1 Br1 . . 176.522(15) y
C2 P1 C1 . . 115.50(19) y
C2 P1 C3 . . 107.15(18) y
C1 P1 C3 . . 107.53(19) y
C2 P1 Se1 . . 112.81(14) y
C1 P1 Se1 . . 101.08(14) y
C3 P1 Se1 . . 112.75(13) y
P1 Se1 Au1 . . 107.24(3) y
C11 C1 C12 . . 110.4(4) ?
C11 C1 P1 . . 112.1(3) ?
C12 C1 P1 . . 113.9(3) ?
C11 C1 H1 . . 106.6 ?
C12 C1 H1 . . 106.6 ?
P1 C1 H1 . . 106.6 ?
C21 C2 C22 . . 111.7(3) ?
C21 C2 P1 . . 113.5(3) ?
C22 C2 P1 . . 113.3(3) ?
C21 C2 H2 . . 105.8 ?
C22 C2 H2 . . 105.8 ?
P1 C2 H2 . . 105.8 ?
C32 C3 C31 . . 111.2(3) ?
C32 C3 P1 . . 112.2(3) ?
C31 C3 P1 . . 112.0(3) ?
C32 C3 H3 . . 107.0 ?
C31 C3 H3 . . 107.0 ?
P1 C3 H3 . . 107.0 ?
C1 C11 H11A . . 109.5 ?
C1 C11 H11B . . 109.5 ?
H11A C11 H11B . . 109.5 ?
C1 C11 H11C . . 109.5 ?
H11A C11 H11C . . 109.5 ?
H11B C11 H11C . . 109.5 ?
C1 C12 H12A . . 109.5 ?
C1 C12 H12B . . 109.5 ?
H12A C12 H12B . . 109.5 ?
C1 C12 H12C . . 109.5 ?
H12A C12 H12C . . 109.5 ?
H12B C12 H12C . . 109.5 ?
C2 C21 H21A . . 109.5 ?
C2 C21 H21B . . 109.5 ?
H21A C21 H21B . . 109.5 ?
C2 C21 H21C . . 109.5 ?
H21A C21 H21C . . 109.5 ?
H21B C21 H21C . . 109.5 ?
C2 C22 H22A . . 109.5 ?
C2 C22 H22B . . 109.5 ?
H22A C22 H22B . . 109.5 ?
C2 C22 H22C . . 109.5 ?
H22A C22 H22C . . 109.5 ?
H22B C22 H22C . . 109.5 ?
C3 C31 H31A . . 109.5 ?
C3 C31 H31B . . 109.5 ?
H31A C31 H31B . . 109.5 ?
C3 C31 H31C . . 109.5 ?
H31A C31 H31C . . 109.5 ?
H31B C31 H31C . . 109.5 ?
C3 C32 H32A . . 109.5 ?
C3 C32 H32B . . 109.5 ?
H32A C32 H32B . . 109.5 ?
C3 C32 H32C . . 109.5 ?
H32A C32 H32C . . 109.5 ?
H32B C32 H32C . . 109.5 ?

loop_
_geom_bond_atom_site_label_1
_geom_bond_atom_site_label_2
_geom_bond_site_symmetry_2
_geom_bond_distance
_geom_bond_publ_flag
Au1 Br2 . 2.4241(4) y
Au1 Br3 . 2.4321(4) y
Au1 Se1 . 2.4535(4) y
Au1 Br1 . 2.4597(5) y
P1 C2 . 1.831(4) y
P1 C1 . 1.835(4) y
P1 C3 . 1.835(4) y
P1 Se1 . 2.2085(11) y
C1 C11 . 1.531(6) ?
C1 C12 . 1.541(6) ?
C1 H1 . 1.0000 ?
C2 C21 . 1.529(5) ?
C2 C22 . 1.547(6) ?
C2 H2 . 1.0000 ?
C3 C32 . 1.528(6) ?
C3 C31 . 1.529(6) ?
C3 H3 . 1.0000 ?
C11 H11A . 0.9800 ?
C11 H11B . 0.9800 ?
C11 H11C . 0.9800 ?
C12 H12A . 0.9800 ?
C12 H12B . 0.9800 ?
C12 H12C . 0.9800 ?
C21 H21A . 0.9800 ?
C21 H21B . 0.9800 ?
C21 H21C . 0.9800 ?
C22 H22A . 0.9800 ?
C22 H22B . 0.9800 ?
C22 H22C . 0.9800 ?
C31 H31A . 0.9800 ?
C31 H31B . 0.9800 ?
C31 H31C . 0.9800 ?
C32 H32A . 0.9800 ?
C32 H32B . 0.9800 ?
C32 H32C . 0.9800 ?

loop_
_geom_hbond_atom_site_label_D
_geom_hbond_atom_site_label_H
_geom_hbond_atom_site_label_A
_geom_hbond_site_symmetry_A
_geom_hbond_distance_DH
_geom_hbond_distance_HA
_geom_hbond_distance_DA
_geom_hbond_angle_DHA
_geom_hbond_publ_flag
C32 H32C Au1 . 0.98 2.77 3.578(5) 139.9 yes
C12 H12B Se1 . 0.98 2.90 3.479(5) 119.1 yes
C2 H2 Br3 . 1.00 2.71 3.497(4) 136.0 yes
C11 H11C Br3 1_545 0.98 2.78 3.752(5) 170.8 yes
C32 H32A Br2 2_766 0.98 2.99 3.933(4) 162.6 yes

loop_
_geom_torsion_atom_site_label_1
_geom_torsion_atom_site_label_2
_geom_torsion_atom_site_label_3
_geom_torsion_atom_site_label_4
_geom_torsion_site_symmetry_1
_geom_torsion_site_symmetry_2
_geom_torsion_site_symmetry_3
_geom_torsion_site_symmetry_4
_geom_torsion
_geom_torsion_publ_flag
C2 P1 Se1 Au1 . . . . 67.97(14) y
C1 P1 Se1 Au1 . . . . -168.10(13) y
C3 P1 Se1 Au1 . . . . -53.58(15) y
Br2 Au1 Se1 P1 . . . . 114.96(3) y
Br3 Au1 Se1 P1 . . . . -66.53(3) y
C2 P1 C1 C11 . . . . -65.9(4) ?
C3 P1 C1 C11 . . . . 53.7(4) ?
Se1 P1 C1 C11 . . . . 172.0(3) ?
C2 P1 C1 C12 . . . . 60.4(4) ?
C3 P1 C1 C12 . . . . 179.9(3) ?
Se1 P1 C1 C12 . . . . -61.7(3) ?
C1 P1 C2 C21 . . . . -59.1(4) ?
C3 P1 C2 C21 . . . . -178.9(3) ?
Se1 P1 C2 C21 . . . . 56.5(3) ?
C1 P1 C2 C22 . . . . 69.7(3) ?
C3 P1 C2 C22 . . . . -50.1(3) ?
Se1 P1 C2 C22 . . . . -174.7(2) ?
C2 P1 C3 C32 . . . . -57.0(3) ?
C1 P1 C3 C32 . . . . 178.3(3) ?
Se1 P1 C3 C32 . . . . 67.7(3) ?
C2 P1 C3 C31 . . . . 177.1(3) ?
C1 P1 C3 C31 . . . . 52.3(4) ?
Se1 P1 C3 C31 . . . . -58.2(3) ?
